data_1576601
loop_
_publ_author_name
'Nishiguchi, Taichi'
'Kageyama, Kotoha'
'Kurihara, Takuya'
'Shimanaka, Nanae'
'Tokuda, Shun'
'Tsuda, Shuto'
'Ma, Nattapol'
'Horike, Satoshi'

_publ_section_title
;
 Soft crystalline properties of 2D frameworks constructed from lithium
 ions and dinitriles.
;
_journal_issue 7
_journal_name_full 'Chemical science'
_journal_page_first 3669
_journal_page_last 3674
_journal_paper_doi 10.1039/d5sc06222e
_journal_volume 17
_journal_year 2026
_chemical_formula_moiety 'F2 N O4 S2, C9 H10 Li N4'
_chemical_formula_sum 'C9 H10 F2 Li N5 O4 S2'
_chemical_formula_weight 361.28
_space_group_crystal_system orthorhombic
_space_group_IT_number 57
_space_group_name_Hall '-P 2c 2b'
_space_group_name_H-M_alt 'P b c m'
_atom_sites_solution_hydrogens geom
_atom_sites_solution_primary dual
_audit_creation_date 2024-02-07
_audit_creation_method
;
Olex2 1.5
(compiled 2023.08.24 svn.re1ec1418 for OlexSys, GUI svn.r6817)
;
_audit_update_record
;
2025-06-10 deposited with the CCDC.	2025-12-15 downloaded from the CCDC.
;
_cell_angle_alpha 90
_cell_angle_beta 90
_cell_angle_gamma 90
_cell_formula_units_Z 4
_cell_length_a 5.1756(4)
_cell_length_b 15.2002(13)
_cell_length_c 20.2029(15)
_cell_measurement_reflns_used 3805
_cell_measurement_temperature 273.15
_cell_measurement_theta_max 27.5910
_cell_measurement_theta_min 2.8170
_cell_volume 1589.4(2)
_computing_cell_refinement 'CrysAlisPro 1.171.41.112a (Rigaku OD, 2021)'
_computing_data_collection 'CrysAlisPro 1.171.41.112a (Rigaku OD, 2021)'
_computing_data_reduction 'CrysAlisPro 1.171.41.112a (Rigaku OD, 2021)'
_computing_molecular_graphics 'Olex2 1.5 (Dolomanov et al., 2009)'
_computing_publication_material 'Olex2 1.5 (Dolomanov et al., 2009)'
_computing_structure_refinement 'SHELXL 2019/3 (Sheldrick, 2015)'
_computing_structure_solution 'SHELXT 2018/2 (Sheldrick, 2018)'
_diffrn_ambient_temperature 273.15
_diffrn_detector 'Hybrid Pixel Array Detector'
_diffrn_detector_area_resol_mean 5.8140
_diffrn_detector_type 'HPC area detector'
_diffrn_measured_fraction_theta_full 0.999
_diffrn_measured_fraction_theta_max 0.933
_diffrn_measurement_details
;
List of Runs (angles in degrees, time in seconds):

  # Type    Start    End  Width  t~exp~   \w     \q     \k     \f   Frames
#--------------------------------------------------------------------------
  1  \w    -62.00 -36.00   0.50    1.19    --    4.00  45.00 150.00   52
  2  \w    -58.00 -32.00   0.50    1.19    --  -16.60  45.00 150.00   52
  3  \w      1.00  34.00   0.50    1.19    --  -16.60  45.00 150.00   66
  4  \w     36.00  62.00   0.50    1.19    --  -16.60  45.00 150.00   52
  5  \w     38.00  63.00   0.50    1.19    --  -16.60  45.00   0.00   50
  6  \w   -106.00  71.00   0.50    1.19    --  -16.60  45.00 120.00  354
;
_diffrn_measurement_device 'four-circle diffractometer'
_diffrn_measurement_device_type 'XtaLAB AFC10 (RCD3): fixed-chi single'
_diffrn_measurement_method '\w scans'
_diffrn_orient_matrix_type 'CrysAlisPro convention (1999,Acta A55,543-557)'
_diffrn_orient_matrix_UB_11 0.0064414000
_diffrn_orient_matrix_UB_12 -0.0456870000
_diffrn_orient_matrix_UB_13 -0.0068948000
_diffrn_orient_matrix_UB_21 0.0384575000
_diffrn_orient_matrix_UB_22 0.0094762000
_diffrn_orient_matrix_UB_23 -0.0329289000
_diffrn_orient_matrix_UB_31 0.1315221000
_diffrn_orient_matrix_UB_32 -0.0006575000
_diffrn_orient_matrix_UB_33 0.0099185000
_diffrn_radiation_monochromator mirror
_diffrn_radiation_probe x-ray
_diffrn_radiation_type 'Mo K\a'
_diffrn_radiation_wavelength 0.71073
_diffrn_reflns_av_R_equivalents 0.0530
_diffrn_reflns_av_unetI/netI 0.0425
_diffrn_reflns_Laue_measured_fraction_full 0.999
_diffrn_reflns_Laue_measured_fraction_max 0.933
_diffrn_reflns_limit_h_max 7
_diffrn_reflns_limit_h_min -7
_diffrn_reflns_limit_k_max 22
_diffrn_reflns_limit_k_min -13
_diffrn_reflns_limit_l_max 23
_diffrn_reflns_limit_l_min -29
_diffrn_reflns_number 11720
_diffrn_reflns_point_group_measured_fraction_full 0.999
_diffrn_reflns_point_group_measured_fraction_max 0.933
_diffrn_reflns_theta_full 25.242
_diffrn_reflns_theta_max 31.203
_diffrn_reflns_theta_min 2.680
_diffrn_source 'Rotating-anode X-ray tube'
_diffrn_source_type 'Rigaku (Mo) X-ray Source'
_exptl_absorpt_coefficient_mu 0.379
_exptl_absorpt_correction_T_max 1.00000
_exptl_absorpt_correction_T_min 0.16313
_exptl_absorpt_correction_type multi-scan
_exptl_absorpt_process_details
;
CrysAlisPro 1.171.41.112a (Rigaku Oxford Diffraction, 2021)
Empirical absorption correction using spherical harmonics,
implemented in SCALE3 ABSPACK scaling algorithm.
;
_exptl_crystal_colour colourless
_exptl_crystal_colour_primary colourless
_exptl_crystal_density_diffrn 1.510
_exptl_crystal_description block
_exptl_crystal_F_000 736
_exptl_crystal_size_max 0.4
_exptl_crystal_size_mid 0.3
_exptl_crystal_size_min 0.2
_refine_diff_density_max 0.250
_refine_diff_density_min -0.385
_refine_diff_density_rms 0.058
_refine_ls_extinction_method none
_refine_ls_goodness_of_fit_ref 1.072
_refine_ls_hydrogen_treatment mixed
_refine_ls_matrix_type full
_refine_ls_number_parameters 157
_refine_ls_number_reflns 2473
_refine_ls_number_restraints 85
_refine_ls_restrained_S_all 1.059
_refine_ls_R_factor_all 0.0892
_refine_ls_R_factor_gt 0.0630
_refine_ls_shift/su_max 0.000
_refine_ls_shift/su_mean 0.000
_refine_ls_structure_factor_coef Fsqd
_refine_ls_weighting_details 'w=1/[\s^2^(Fo^2^)+(0.0931P)^2^+0.3026P] where P=(Fo^2^+2Fc^2^)/3'
_refine_ls_weighting_scheme calc
_refine_ls_wR_factor_gt 0.1841
_refine_ls_wR_factor_ref 0.2039
_reflns_Friedel_coverage 0.000
_reflns_number_gt 1625
_reflns_number_total 2473
_reflns_threshold_expression 'I > 2\s(I)'
_cod_data_source_file d5sc06222e2.cif
_cod_data_source_block 230831_8_kageyama_fsg_1_4_3_0degc_auto
_cod_depositor_comments 'Adding full bibliography for 1576599--1576601.cif.'
_cod_database_code 1576601
_shelx_shelxl_version_number 2019/3
_chemical_oxdiff_formula 'Li C11 H10 N3 O4 S2 F6'
_chemical_oxdiff_usercomment 0degC
_shelx_space_group_comment
;
The symmetry employed for this shelxl refinement is uniquely defined
by the following loop, which should always be used as a source of
symmetry information in preference to the above space-group names.
They are only intended as comments.
;
_olex2_refinement_description
;
1. Fixed Uiso
 At 1.2 times of:
  All C(H,H) groups
2. Shared sites
{S1, S1A}
3. Restrained distances
 N2-C4 = N2-C4A
 1.136 with sigma of 0.02
 C4-C5 = C4A-C5A
 1.47 with sigma of 0.02
 F1-S1 = F1A-S1A
 1.527 with sigma of 0.02
 O2-S1 = O1-S1 = O2A-S1A = O1A-S1A
 1.428 with sigma of 0.02
 N2-C5 \\sim N2-C5A
 with sigma of 0.04
4. Uiso/Uaniso restraints and constraints
Uanis(N3) \\sim Ueq, Uanis(S1) \\sim Ueq, Uanis(S1A) \\sim Ueq, Uanis(O2) \\sim
Ueq, Uanis(F1A) \\sim Ueq, Uanis(F1) \\sim Ueq, Uanis(O2A) \\sim Ueq: with
sigma of 0.1 and sigma for terminal atoms of 0.2
Uanis(S1) = Uanis(S1A)
5. Rigid body (RIGU) restrains
 N3, S1, O2, F1, S1A, F1A, O2A
 with sigma for 1-2 distances of 0.004 and sigma for 1-3 distances of 0.004
6. Others
 Sof(C4A)=Sof(C5A)=Sof(H5AA)=Sof(H5AB)=1-FVAR(1)
 Sof(C4)=Sof(C5)=Sof(H5A)=Sof(H5B)=FVAR(1)
 Sof(O1A)=Sof(S1A)=Sof(F1A)=Sof(O2A)=1-FVAR(2)
 Sof(S1)=Sof(O1)=Sof(O2)=Sof(F1)=FVAR(2)
7.a Secondary CH2 refined with riding coordinates:
 C2(H2A,H2B), C3(H3A,H3B), C5(H5A,H5B), C5A(H5AA,H5AB)
;
_olex2_submission_special_instructions 'No special instructions were received'
_oxdiff_exptl_absorpt_empirical_details
;
Empirical correction (ABSPACK) includes:
- Absorption correction using spherical harmonics
- Frame scaling
;
_oxdiff_exptl_absorpt_empirical_full_max 4.394
_oxdiff_exptl_absorpt_empirical_full_min 0.586

loop_
_space_group_symop_operation_xyz
'x, y, z'
'-x, -y, z+1/2'
'-x, y+1/2, -z+1/2'
'x, -y+1/2, -z'
'-x, -y, -z'
'x, y, -z-1/2'
'x, -y-1/2, z-1/2'
'-x, y-1/2, z'

loop_
_atom_site_label
_atom_site_type_symbol
_atom_site_fract_x
_atom_site_fract_y
_atom_site_fract_z
_atom_site_U_iso_or_equiv
_atom_site_adp_type
_atom_site_occupancy
_atom_site_site_symmetry_order
_atom_site_calc_flag
_atom_site_refinement_flags_posn
_atom_site_refinement_flags_adp
_atom_site_refinement_flags_occupancy
_atom_site_disorder_assembly
_atom_site_disorder_group
O1A O 0.539(5) 0.5509(14) 0.6375(9) 0.159(8) Uani 0.37(2) 1 d D . P A 2
N3 N 0.5472(6) 0.53038(18) 0.750000 0.0788(8) Uani 1 2 d S TU P . .
S1 S 0.48197(15) 0.48534(5) 0.68301(3) 0.0826(3) Uani 0.63(2) 1 d D U P A 1
O1 O 0.5758(19) 0.5337(7) 0.6281(5) 0.102(2) Uani 0.63(2) 1 d D . P A 1
O2 O 0.548(4) 0.3938(5) 0.6826(6) 0.133(3) Uani 0.63(2) 1 d D U P A 1
F1 F 0.1959(12) 0.4894(12) 0.6783(4) 0.166(4) Uani 0.63(2) 1 d D U P A 1
S1A S 0.48197(15) 0.48534(5) 0.68301(3) 0.0826(3) Uani 0.37(2) 1 d D U P A 2
F1A F 0.669(3) 0.4134(10) 0.6733(6) 0.115(4) Uani 0.37(2) 1 d D U P A 2
O2A O 0.240(4) 0.4404(12) 0.6794(8) 0.127(5) Uani 0.37(2) 1 d D U P A 2
N1 N 0.8278(4) 0.23436(14) 0.58172(9) 0.0775(6) Uani 1 1 d . . . . .
N2 N 0.3773(5) 0.35571(15) 0.51264(10) 0.0827(6) Uani 1 1 d D . . . .
C1 C 0.9470(4) 0.22927(13) 0.62833(9) 0.0630(5) Uani 1 1 d . . . . .
C2 C 1.1001(5) 0.22303(17) 0.68837(9) 0.0680(6) Uani 1 1 d . . . . .
H2A H 1.226769 0.270052 0.688876 0.082 Uiso 1 1 calc R U . . .
H2B H 1.192476 0.167513 0.688581 0.082 Uiso 1 1 calc R U . . .
C3 C 0.9340(6) 0.2292(2) 0.750000 0.0636(7) Uani 1 2 d S T P . .
H3A H 0.840926 0.284557 0.750000 0.076 Uiso 1 2 calc R U P . .
H3B H 0.808241 0.181832 0.750000 0.076 Uiso 1 2 calc R U P . .
Li1 Li 0.6068(11) 0.250000 0.500000 0.0683(12) Uani 1 2 d S T P B .
C4 C 0.2533(14) 0.4172(5) 0.5216(4) 0.0655(15) Uani 0.557(13) 1 d D . P B 1
C5 C 0.0624(12) 0.4876(4) 0.5323(2) 0.075(2) Uani 0.557(13) 1 d D . P B 1
H5A H 0.147005 0.538629 0.551259 0.090 Uiso 0.557(13) 1 calc R U P B 1
H5B H -0.068610 0.467616 0.563149 0.090 Uiso 0.557(13) 1 calc R U P B 1
C4A C 0.1890(17) 0.3950(5) 0.5093(5) 0.0638(17) Uani 0.443(13) 1 d D . P B 2
C5A C -0.0396(13) 0.4538(4) 0.5074(5) 0.080(3) Uani 0.443(13) 1 d D . P B 2
H5AA H -0.127720 0.451914 0.549750 0.17(4) Uiso 0.443(13) 1 calc R . P B 2
H5AB H -0.158951 0.433486 0.473693 0.11(2) Uiso 0.443(13) 1 calc R . P B 2

loop_
_atom_site_aniso_label
_atom_site_aniso_U_11
_atom_site_aniso_U_22
_atom_site_aniso_U_33
_atom_site_aniso_U_23
_atom_site_aniso_U_13
_atom_site_aniso_U_12
O1A 0.30(2) 0.097(8) 0.075(7) 0.007(6) -0.042(10) -0.024(9)
N3 0.107(2) 0.0538(13) 0.0761(17) 0.000 0.000 -0.0056(13)
S1 0.1004(6) 0.0709(4) 0.0765(5) -0.0005(3) -0.0076(3) -0.0058(3)
O1 0.137(4) 0.096(4) 0.072(3) 0.003(3) 0.015(3) -0.016(3)
O2 0.225(10) 0.070(3) 0.105(5) -0.024(3) -0.039(5) 0.011(4)
F1 0.097(3) 0.270(12) 0.131(4) -0.002(6) -0.033(2) 0.001(4)
S1A 0.1004(6) 0.0709(4) 0.0765(5) -0.0005(3) -0.0076(3) -0.0058(3)
F1A 0.155(8) 0.090(6) 0.100(4) -0.003(4) 0.024(5) 0.035(5)
O2A 0.121(7) 0.146(9) 0.115(6) -0.016(7) -0.005(6) -0.057(7)
N1 0.0932(14) 0.0905(13) 0.0487(9) 0.0012(8) 0.0012(9) 0.0066(10)
N2 0.0930(15) 0.0786(13) 0.0764(12) 0.0068(10) -0.0038(11) 0.0128(11)
C1 0.0791(12) 0.0623(11) 0.0475(10) 0.0003(8) 0.0100(9) 0.0051(9)
C2 0.0718(12) 0.0792(14) 0.0529(10) 0.0013(9) 0.0032(9) 0.0051(11)
C3 0.0718(16) 0.0723(18) 0.0468(13) 0.000 0.000 0.0084(13)
Li1 0.084(3) 0.070(3) 0.051(2) 0.001(2) 0.000 0.000
C4 0.069(3) 0.060(3) 0.068(3) 0.003(2) -0.018(2) -0.011(3)
C5 0.082(3) 0.078(3) 0.064(3) -0.008(2) -0.014(2) 0.009(3)
C4A 0.067(4) 0.050(3) 0.074(4) -0.001(3) -0.005(3) -0.011(3)
C5A 0.080(4) 0.064(4) 0.096(6) 0.004(3) -0.004(4) -0.017(3)

loop_
_atom_type_symbol
_atom_type_description
_atom_type_scat_dispersion_real
_atom_type_scat_dispersion_imag
_atom_type_scat_source
C C 0.0033 0.0016 'International Tables Vol C Tables 4.2.6.8 and 6.1.1.4'
H H 0.0000 0.0000 'International Tables Vol C Tables 4.2.6.8 and 6.1.1.4'
F F 0.0171 0.0103 'International Tables Vol C Tables 4.2.6.8 and 6.1.1.4'
Li Li -0.0003 0.0001 'International Tables Vol C Tables 4.2.6.8 and 6.1.1.4'
N N 0.0061 0.0033 'International Tables Vol C Tables 4.2.6.8 and 6.1.1.4'
O O 0.0106 0.0060 'International Tables Vol C Tables 4.2.6.8 and 6.1.1.4'
S S 0.1246 0.1234 'International Tables Vol C Tables 4.2.6.8 and 6.1.1.4'

loop_
_geom_angle_atom_site_label_1
_geom_angle_atom_site_label_2
_geom_angle_atom_site_label_3
_geom_angle
_geom_angle_site_symmetry_1
_geom_angle_site_symmetry_3
_geom_angle_publ_flag
S1 N3 S1 121.14(19) 6_557 . ?
O1 S1 N3 112.3(5) . . ?
O1 S1 O2 114.6(7) . . ?
O1 S1 F1 105.6(6) . . ?
O2 S1 N3 112.4(3) . . ?
O2 S1 F1 106.2(5) . . ?
F1 S1 N3 104.7(5) . . ?
O1A S1A N3 102.4(9) . . ?
O1A S1A F1A 107.8(11) . . ?
O1A S1A O2A 119.7(12) . . ?
F1A S1A N3 107.4(6) . . ?
O2A S1A N3 116.5(6) . . ?
O2A S1A F1A 102.4(6) . . ?
C1 N1 Li1 176.8(2) . . ?
C4 N2 Li1 177.3(4) . . ?
C4A N2 Li1 155.6(5) . . ?
N1 C1 C2 179.8(3) . . ?
C1 C2 H2A 109.2 . . ?
C1 C2 H2B 109.2 . . ?
C1 C2 C3 111.9(2) . . ?
H2A C2 H2B 107.9 . . ?
C3 C2 H2A 109.2 . . ?
C3 C2 H2B 109.2 . . ?
C2 C3 C2 110.4(3) 6_557 . ?
C2 C3 H3A 109.6 6_557 . ?
C2 C3 H3A 109.6 . . ?
C2 C3 H3B 109.6 6_557 . ?
C2 C3 H3B 109.6 . . ?
H3A C3 H3B 108.1 . . ?
N1 Li1 N1 111.1(3) . 4_556 ?
N2 Li1 N1 108.89(8) 4_556 4_556 ?
N2 Li1 N1 110.07(8) 4_556 . ?
N2 Li1 N1 108.89(8) . . ?
N2 Li1 N1 110.07(8) . 4_556 ?
N2 Li1 N2 107.7(3) . 4_556 ?
N2 C4 C5 171.8(6) . . ?
C4 C5 C5 110.1(5) . 5_566 ?
C4 C5 H5A 109.6 . . ?
C4 C5 H5B 109.6 . . ?
C5 C5 H5A 109.6 5_566 . ?
C5 C5 H5B 109.6 5_566 . ?
H5A C5 H5B 108.2 . . ?
N2 C4A C5A 174.1(7) . . ?
C4A C5A C5A 110.7(7) . 5_566 ?
C4A C5A H5AA 109.5 . . ?
C4A C5A H5AB 109.5 . . ?
C5A C5A H5AA 109.5 5_566 . ?
C5A C5A H5AB 109.5 5_566 . ?
H5AA C5A H5AB 108.1 . . ?

loop_
_geom_bond_atom_site_label_1
_geom_bond_atom_site_label_2
_geom_bond_distance
_geom_bond_site_symmetry_2
_geom_bond_publ_flag
O1A S1A 1.388(14) . ?
N3 S1 1.5537(15) 6_557 ?
N3 S1 1.5538(15) . ?
N3 S1A 1.5538(15) . ?
S1 O1 1.417(7) . ?
S1 O2 1.433(7) . ?
S1 F1 1.485(6) . ?
S1A F1A 1.475(9) . ?
S1A O2A 1.426(12) . ?
N1 C1 1.129(3) . ?
N1 Li1 2.022(4) . ?
N2 Li1 2.015(4) . ?
N2 C4 1.148(7) . ?
N2 C4A 1.145(8) . ?
C1 C2 1.452(3) . ?
C2 H2A 0.9700 . ?
C2 H2B 0.9700 . ?
C2 C3 1.516(3) . ?
C3 H3A 0.9700 . ?
C3 H3B 0.9700 . ?
C4 C5 1.472(8) . ?
C5 C5 1.503(9) 5_566 ?
C5 H5A 0.9700 . ?
C5 H5B 0.9700 . ?
C4A C5A 1.484(9) . ?
C5A C5A 1.493(12) 5_566 ?
C5A H5AA 0.9700 . ?
C5A H5AB 0.9700 . ?

loop_
_geom_torsion_atom_site_label_1
_geom_torsion_atom_site_label_2
_geom_torsion_atom_site_label_3
_geom_torsion_atom_site_label_4
_geom_torsion
_geom_torsion_site_symmetry_1
_geom_torsion_site_symmetry_2
_geom_torsion_site_symmetry_3
_geom_torsion_site_symmetry_4
_geom_torsion_publ_flag
S1 N3 S1 O1 -175.2(5) 6_557 . . . ?
S1 N3 S1 O2 -44.2(10) 6_557 . . . ?
S1 N3 S1 F1 70.7(7) 6_557 . . . ?
C1 C2 C3 C2 -179.62(14) . . . 6_557 ?
